data_7046593
loop_
_publ_author_name
'Nichols, Brian R.'
'Akhmedov, Novruz G.'
'Petersen, Jeffrey L.'
'Popp, Brian V.'

_publ_section_title
;
 Access to a pair of ambiphilic phosphine-borane regioisomers by
 rhodium-catalyzed hydroboration.
;
_journal_issue 25
_journal_name_full 'Dalton transactions (Cambridge, England : 2003)'
_journal_page_first 8456
_journal_page_last 8465
_journal_paper_doi 10.1039/c8dt01467a
_journal_volume 47
_journal_year 2018
_chemical_formula_sum 'C49 H66 B2 Cl O2 P2 Rh'
_chemical_formula_weight 908.94
_chemical_name_systematic carbonylchlorobis[(2-(9-borabicyclo[3.3.1]non-9-yl)ethyl)diphenylphosphine]rhodium
_space_group_IT_number 14
_space_group_name_Hall '-P 2yn'
_space_group_name_H-M_alt 'P 1 21/n 1'
_symmetry_cell_setting monoclinic
_symmetry_space_group_name_Hall '-P 2yn'
_symmetry_space_group_name_H-M 'P 1 21/n 1'
_atom_sites_solution_hydrogens geom
_atom_sites_solution_primary direct
_atom_sites_solution_secondary difmap
_audit_creation_method SHELXL-97
_audit_update_record
;
2018-03-30 deposited with the CCDC.
2018-06-04 downloaded from the CCDC.
;
_cell_angle_alpha 90.00
_cell_angle_beta 97.510(2)
_cell_angle_gamma 90.00
_cell_formula_units_Z 4
_cell_length_a 10.851(1)
_cell_length_b 18.685(2)
_cell_length_c 23.362(2)
_cell_measurement_reflns_used 7499
_cell_measurement_temperature 293(2)
_cell_measurement_theta_max 27.50
_cell_measurement_theta_min 2.79
_cell_volume 4696.0(8)
_computing_structure_refinement 'SHELXL-97 (Sheldrick, 1997)'
_computing_structure_solution 'SHELXS-97 (Sheldrick, 1990)'
_diffrn_ambient_temperature 293(2)
_diffrn_measured_fraction_theta_full 0.994
_diffrn_measured_fraction_theta_max 0.994
_diffrn_measurement_device_type Siemens
_diffrn_radiation_monochromator graphite
_diffrn_radiation_source 'fine-focus sealed tube'
_diffrn_radiation_type MoK\a
_diffrn_radiation_wavelength 0.71073
_diffrn_reflns_av_R_equivalents 0.0384
_diffrn_reflns_av_sigmaI/netI 0.0448
_diffrn_reflns_limit_h_max 14
_diffrn_reflns_limit_h_min -13
_diffrn_reflns_limit_k_max 24
_diffrn_reflns_limit_k_min -23
_diffrn_reflns_limit_l_max 30
_diffrn_reflns_limit_l_min -27
_diffrn_reflns_number 33424
_diffrn_reflns_theta_full 27.56
_diffrn_reflns_theta_max 27.56
_diffrn_reflns_theta_min 2.07
_diffrn_standards_decay_% none
_exptl_absorpt_coefficient_mu 0.526
_exptl_absorpt_correction_T_max 0.911
_exptl_absorpt_correction_T_min 0.825
_exptl_absorpt_correction_type multi-scans
_exptl_absorpt_process_details SADABS
_exptl_crystal_colour yellow
_exptl_crystal_density_diffrn 1.286
_exptl_crystal_density_method 'not measured'
_exptl_crystal_description block
_exptl_crystal_F_000 1912
_exptl_crystal_size_max 0.38
_exptl_crystal_size_mid 0.30
_exptl_crystal_size_min 0.18
_platon_squeeze_details
;
;
_refine_diff_density_max 0.431
_refine_diff_density_min -0.318
_refine_diff_density_rms 0.063
_refine_ls_extinction_method none
_refine_ls_goodness_of_fit_ref 1.031
_refine_ls_hydrogen_treatment riding
_refine_ls_matrix_type full
_refine_ls_number_parameters 469
_refine_ls_number_reflns 10790
_refine_ls_number_restraints 0
_refine_ls_restrained_S_all 1.031
_refine_ls_R_factor_all 0.0527
_refine_ls_R_factor_gt 0.0367
_refine_ls_shift/su_max 0.002
_refine_ls_shift/su_mean 0.000
_refine_ls_structure_factor_coef Fsqd
_refine_ls_weighting_details 'calc w=1/[\s^2^(Fo^2^)+(0.0629P)^2^+0.0000P] where P=(Fo^2^+2Fc^2^)/3'
_refine_ls_weighting_scheme calc
_refine_ls_wR_factor_gt 0.1025
_refine_ls_wR_factor_ref 0.1085
_reflns_number_gt 8081
_reflns_number_total 10790
_reflns_threshold_expression >2sigma(I)
_cod_data_source_file c8dt01467a2.cif
_cod_data_source_block bp5plt
_cod_depositor_comments 'Adding full bibliography for 7046592--7046594.cif.'
_cod_original_cell_volume 4696.1(8)
_cod_original_sg_symbol_H-M P21/n
_cod_database_code 7046593

loop_
_symmetry_equiv_pos_as_xyz
'x, y, z'
'-x+1/2, y+1/2, -z+1/2'
'-x, -y, -z'
'x-1/2, -y-1/2, z-1/2'

loop_
_atom_site_label
_atom_site_type_symbol
_atom_site_fract_x
_atom_site_fract_y
_atom_site_fract_z
_atom_site_U_iso_or_equiv
_atom_site_adp_type
_atom_site_occupancy
_atom_site_symmetry_multiplicity
_atom_site_calc_flag
_atom_site_refinement_flags
Rh1 Rh 0.770419(14) 0.523836(9) 0.189290(8) 0.03540(7) Uani 1 1 d .
Cl1 Cl 0.93947(6) 0.47715(4) 0.25347(3) 0.05454(17) Uani 1 1 d .
P1 P 0.90703(5) 0.61331(3) 0.17130(3) 0.03835(14) Uani 1 1 d .
P2 P 0.65254(5) 0.42046(3) 0.19475(3) 0.03693(14) Uani 1 1 d .
O1 O 0.55620(17) 0.59408(11) 0.12203(10) 0.0671(6) Uani 1 1 d .
C1 C 0.6406(2) 0.56637(14) 0.14741(11) 0.0447(5) Uani 1 1 d .
C2 C 0.9791(2) 0.66521(14) 0.23315(11) 0.0494(6) Uani 1 1 d .
H2A H 1.0341 0.7003 0.2193 0.059 Uiso 1 1 calc R
H2B H 0.9141 0.6913 0.2491 0.059 Uiso 1 1 calc R
C3 C 1.0534(2) 0.62251(16) 0.28200(11) 0.0513(6) Uani 1 1 d .
H3A H 1.1000 0.6565 0.3077 0.062 Uiso 1 1 calc R
H3B H 1.1135 0.5937 0.2650 0.062 Uiso 1 1 calc R
C4 C 0.7482(2) 0.34129(13) 0.21240(11) 0.0445(5) Uani 1 1 d .
H4A H 0.7965 0.3476 0.2500 0.053 Uiso 1 1 calc R
H4B H 0.6949 0.2999 0.2143 0.053 Uiso 1 1 calc R
C5 C 0.8369(2) 0.32776(14) 0.16709(12) 0.0487(6) Uani 1 1 d .
H5A H 0.8748 0.3731 0.1593 0.058 Uiso 1 1 calc R
H5B H 0.7869 0.3129 0.1316 0.058 Uiso 1 1 calc R
C6 C 0.8490(2) 0.68433(13) 0.12195(10) 0.0427(5) Uani 1 1 d .
C7 C 0.7487(3) 0.72527(14) 0.13444(13) 0.0537(6) Uani 1 1 d .
H7 H 0.7114 0.7151 0.1671 0.064 Uiso 1 1 calc R
C8 C 0.7042(3) 0.78081(16) 0.09872(15) 0.0674(8) Uani 1 1 d .
H8 H 0.6381 0.8083 0.1079 0.081 Uiso 1 1 calc R
C9 C 0.7560(3) 0.79579(17) 0.05016(15) 0.0721(9) Uani 1 1 d .
H9 H 0.7248 0.8330 0.0261 0.086 Uiso 1 1 calc R
C10 C 0.8537(3) 0.7562(2) 0.03673(14) 0.0754(9) Uani 1 1 d .
H10 H 0.8896 0.7668 0.0037 0.090 Uiso 1 1 calc R
C11 C 0.8999(3) 0.70000(17) 0.07202(12) 0.0612(7) Uani 1 1 d .
H11 H 0.9655 0.6727 0.0621 0.073 Uiso 1 1 calc R
C12 C 1.0342(2) 0.57464(16) 0.13827(12) 0.0514(6) Uani 1 1 d .
C13 C 1.0125(4) 0.51441(18) 0.10532(18) 0.0804(11) Uani 1 1 d .
H13 H 0.9340 0.4936 0.1004 0.096 Uiso 1 1 calc R
C14 C 1.1096(5) 0.4838(2) 0.0788(2) 0.1129(17) Uani 1 1 d .
H14 H 1.0954 0.4428 0.0564 0.135 Uiso 1 1 calc R
C15 C 1.2234(4) 0.5146(3) 0.0861(2) 0.1128(19) Uani 1 1 d .
H15 H 1.2875 0.4944 0.0688 0.135 Uiso 1 1 calc R
C16 C 1.2448(3) 0.5742(3) 0.1183(2) 0.0984(14) Uani 1 1 d .
H16 H 1.3234 0.5949 0.1230 0.118 Uiso 1 1 calc R
C17 C 1.1514(2) 0.6046(2) 0.14427(15) 0.0730(9) Uani 1 1 d .
H17 H 1.1672 0.6459 0.1662 0.088 Uiso 1 1 calc R
C18 C 1.0600(3) 0.53296(16) 0.37356(13) 0.0606(7) Uani 1 1 d .
H18 H 1.1386 0.5161 0.3619 0.073 Uiso 1 1 calc R
C19 C 1.0876(3) 0.59307(19) 0.41929(13) 0.0730(9) Uani 1 1 d .
H19A H 1.1290 0.5719 0.4546 0.088 Uiso 1 1 calc R
H19B H 1.1451 0.6267 0.4055 0.088 Uiso 1 1 calc R
C20 C 0.9754(3) 0.63421(19) 0.43365(14) 0.0735(9) Uani 1 1 d .
H20A H 1.0039 0.6779 0.4536 0.088 Uiso 1 1 calc R
H20B H 0.9337 0.6058 0.4600 0.088 Uiso 1 1 calc R
C21 C 0.8810(3) 0.65396(17) 0.38154(14) 0.0678(8) Uani 1 1 d .
H21A H 0.9127 0.6945 0.3620 0.081 Uiso 1 1 calc R
H21B H 0.8044 0.6689 0.3953 0.081 Uiso 1 1 calc R
C22 C 0.8512(2) 0.59271(14) 0.33736(12) 0.0509(6) Uani 1 1 d .
H22 H 0.8004 0.6121 0.3031 0.061 Uiso 1 1 calc R
C23 C 0.7812(3) 0.53058(17) 0.36056(16) 0.0688(8) Uani 1 1 d .
H23A H 0.7504 0.4996 0.3286 0.083 Uiso 1 1 calc R
H23B H 0.7098 0.5496 0.3765 0.083 Uiso 1 1 calc R
C24 C 0.8583(4) 0.48540(18) 0.40708(17) 0.0821(11) Uani 1 1 d .
H24A H 0.8621 0.5103 0.4437 0.099 Uiso 1 1 calc R
H24B H 0.8154 0.4404 0.4108 0.099 Uiso 1 1 calc R
C25 C 0.9903(4) 0.46911(17) 0.39587(15) 0.0764(10) Uani 1 1 d .
H25A H 0.9875 0.4306 0.3678 0.092 Uiso 1 1 calc R
H25B H 1.0372 0.4521 0.4314 0.092 Uiso 1 1 calc R
C26 C 0.5610(2) 0.39515(13) 0.12681(10) 0.0398(5) Uani 1 1 d .
C27 C 0.4642(3) 0.34659(15) 0.12583(13) 0.0558(7) Uani 1 1 d .
H27 H 0.4440 0.3275 0.1602 0.067 Uiso 1 1 calc R
C28 C 0.3973(3) 0.32645(18) 0.07357(15) 0.0699(9) Uani 1 1 d .
H28 H 0.3325 0.2938 0.0732 0.084 Uiso 1 1 calc R
C29 C 0.4255(3) 0.35400(18) 0.02271(15) 0.0728(9) Uani 1 1 d .
H29 H 0.3797 0.3407 -0.0121 0.087 Uiso 1 1 calc R
C30 C 0.5225(3) 0.40169(19) 0.02349(13) 0.0697(9) Uani 1 1 d .
H30 H 0.5426 0.4204 -0.0110 0.084 Uiso 1 1 calc R
C31 C 0.5900(3) 0.42191(16) 0.07518(12) 0.0558(7) Uani 1 1 d .
H31 H 0.6556 0.4539 0.0752 0.067 Uiso 1 1 calc R
C32 C 0.5396(2) 0.42045(13) 0.24579(11) 0.0410(5) Uani 1 1 d .
C33 C 0.5608(3) 0.38510(17) 0.29759(13) 0.0612(7) Uani 1 1 d .
H33 H 0.6339 0.3592 0.3068 0.073 Uiso 1 1 calc R
C34 C 0.4747(3) 0.3876(2) 0.33635(15) 0.0824(11) Uani 1 1 d .
H34 H 0.4906 0.3638 0.3715 0.099 Uiso 1 1 calc R
C35 C 0.3673(3) 0.4245(2) 0.32324(16) 0.0764(10) Uani 1 1 d .
H35 H 0.3090 0.4252 0.3491 0.092 Uiso 1 1 calc R
C36 C 0.3441(3) 0.46092(18) 0.27201(17) 0.0701(9) Uani 1 1 d .
H36 H 0.2709 0.4869 0.2633 0.084 Uiso 1 1 calc R
C37 C 0.4304(3) 0.45879(15) 0.23331(14) 0.0561(7) Uani 1 1 d .
H37 H 0.4147 0.4834 0.1985 0.067 Uiso 1 1 calc R
C38 C 1.0606(3) 0.2735(2) 0.15069(16) 0.0771(10) Uani 1 1 d .
H38 H 1.0475 0.3036 0.1161 0.092 Uiso 1 1 calc R
C39 C 1.1050(4) 0.2001(3) 0.1356(2) 0.1085(15) Uani 1 1 d .
H39A H 1.0985 0.1963 0.0939 0.130 Uiso 1 1 calc R
H39B H 1.1922 0.1957 0.1508 0.130 Uiso 1 1 calc R
C40 C 1.0389(5) 0.1417(3) 0.1568(2) 0.1204(17) Uani 1 1 d .
H40A H 1.0902 0.0994 0.1553 0.144 Uiso 1 1 calc R
H40B H 0.9648 0.1341 0.1294 0.144 Uiso 1 1 calc R
C41 C 0.9996(4) 0.14402(19) 0.21435(18) 0.0863(11) Uani 1 1 d .
H41A H 1.0691 0.1298 0.2425 0.104 Uiso 1 1 calc R
H41B H 0.9337 0.1093 0.2160 0.104 Uiso 1 1 calc R
C42 C 0.9538(3) 0.21692(18) 0.23119(15) 0.0685(9) Uani 1 1 d .
H42 H 0.8732 0.2117 0.2455 0.082 Uiso 1 1 calc R
C43 C 1.0426(4) 0.2534(3) 0.27546(18) 0.0940(12) Uani 1 1 d .
H43A H 1.0051 0.2975 0.2866 0.113 Uiso 1 1 calc R
H43B H 1.0565 0.2231 0.3094 0.113 Uiso 1 1 calc R
C44 C 1.1637(4) 0.2703(3) 0.2566(2) 0.1174(17) Uani 1 1 d .
H44A H 1.2094 0.2260 0.2539 0.141 Uiso 1 1 calc R
H44B H 1.2109 0.2997 0.2859 0.141 Uiso 1 1 calc R
C45 C 1.1557(4) 0.3097(3) 0.1981(3) 0.1199(17) Uani 1 1 d .
H45A H 1.2372 0.3101 0.1853 0.144 Uiso 1 1 calc R
H45B H 1.1309 0.3589 0.2031 0.144 Uiso 1 1 calc R
B1 B 0.9811(3) 0.57098(17) 0.32040(13) 0.0479(7) Uani 1 1 d .
B2 B 0.9424(3) 0.27235(18) 0.18103(14) 0.0510(7) Uani 1 1 d .

loop_
_atom_site_aniso_label
_atom_site_aniso_U_11
_atom_site_aniso_U_22
_atom_site_aniso_U_33
_atom_site_aniso_U_23
_atom_site_aniso_U_13
_atom_site_aniso_U_12
Rh1 0.03066(9) 0.03545(11) 0.03924(11) 0.00297(8) 0.00136(7) -0.00209(7)
Cl1 0.0496(3) 0.0505(4) 0.0584(4) 0.0040(3) -0.0121(3) 0.0037(3)
P1 0.0331(3) 0.0404(3) 0.0411(3) 0.0034(3) 0.0033(2) -0.0043(2)
P2 0.0326(3) 0.0353(3) 0.0426(3) 0.0030(2) 0.0039(2) -0.0011(2)
O1 0.0458(10) 0.0632(13) 0.0863(15) 0.0157(11) -0.0141(10) 0.0062(9)
C1 0.0377(11) 0.0428(14) 0.0528(14) 0.0022(11) 0.0028(10) -0.0065(11)
C2 0.0530(14) 0.0447(15) 0.0490(14) 0.0021(12) 0.0005(11) -0.0121(12)
C3 0.0417(12) 0.0605(17) 0.0485(15) -0.0020(12) -0.0061(11) -0.0106(12)
C4 0.0413(11) 0.0386(13) 0.0542(15) 0.0065(11) 0.0085(11) 0.0024(10)
C5 0.0470(13) 0.0463(14) 0.0537(15) 0.0029(12) 0.0104(11) 0.0070(11)
C6 0.0422(12) 0.0423(14) 0.0419(13) 0.0032(10) -0.0008(10) -0.0077(10)
C7 0.0618(15) 0.0442(15) 0.0538(16) -0.0006(12) 0.0030(13) 0.0016(12)
C8 0.077(2) 0.0437(16) 0.076(2) -0.0015(15) -0.0074(17) 0.0060(15)
C9 0.091(2) 0.0489(18) 0.069(2) 0.0168(15) -0.0188(18) -0.0046(17)
C10 0.091(2) 0.078(2) 0.0566(19) 0.0238(17) 0.0073(17) -0.010(2)
C11 0.0602(16) 0.072(2) 0.0520(16) 0.0154(14) 0.0090(13) -0.0018(15)
C12 0.0429(12) 0.0566(17) 0.0564(16) 0.0112(13) 0.0134(11) 0.0068(12)
C13 0.085(2) 0.063(2) 0.104(3) -0.0068(19) 0.053(2) -0.0046(17)
C14 0.145(4) 0.076(3) 0.134(4) -0.005(3) 0.080(4) 0.020(3)
C15 0.091(3) 0.131(4) 0.131(4) 0.046(3) 0.070(3) 0.054(3)
C16 0.0461(17) 0.148(4) 0.104(3) 0.021(3) 0.0225(19) 0.021(2)
C17 0.0405(14) 0.106(3) 0.073(2) 0.0087(19) 0.0093(14) -0.0011(16)
C18 0.0627(17) 0.065(2) 0.0499(16) 0.0005(13) -0.0072(13) 0.0117(14)
C19 0.089(2) 0.073(2) 0.0492(17) 0.0014(15) -0.0188(16) -0.0101(18)
C20 0.098(2) 0.060(2) 0.0611(19) -0.0127(15) 0.0062(18) -0.0069(18)
C21 0.0739(19) 0.0545(18) 0.076(2) -0.0049(16) 0.0136(17) 0.0015(15)
C22 0.0508(14) 0.0476(15) 0.0530(15) 0.0055(12) 0.0020(12) 0.0010(12)
C23 0.0694(19) 0.066(2) 0.074(2) 0.0043(16) 0.0201(16) -0.0111(16)
C24 0.119(3) 0.055(2) 0.076(2) 0.0103(17) 0.025(2) -0.017(2)
C25 0.117(3) 0.0489(18) 0.0589(19) 0.0126(14) -0.0068(19) 0.0084(18)
C26 0.0366(11) 0.0370(13) 0.0451(13) -0.0029(10) 0.0019(9) 0.0007(9)
C27 0.0569(15) 0.0510(16) 0.0582(17) -0.0042(13) 0.0024(13) -0.0101(13)
C28 0.0669(18) 0.064(2) 0.075(2) -0.0151(17) -0.0028(16) -0.0216(16)
C29 0.083(2) 0.069(2) 0.0611(19) -0.0152(16) -0.0101(16) -0.0109(18)
C30 0.089(2) 0.073(2) 0.0454(16) -0.0018(14) 0.0027(15) -0.0109(18)
C31 0.0598(15) 0.0543(17) 0.0526(16) -0.0026(13) 0.0043(13) -0.0117(13)
C32 0.0376(11) 0.0377(13) 0.0482(14) -0.0016(10) 0.0081(10) -0.0033(10)
C33 0.0570(15) 0.070(2) 0.0587(17) 0.0159(15) 0.0135(13) 0.0131(14)
C34 0.091(2) 0.096(3) 0.067(2) 0.0229(19) 0.0355(19) 0.012(2)
C35 0.076(2) 0.080(2) 0.083(2) -0.0057(19) 0.0452(19) -0.0004(18)
C36 0.0512(16) 0.067(2) 0.096(3) -0.0053(18) 0.0255(17) 0.0128(14)
C37 0.0528(15) 0.0508(16) 0.0659(18) 0.0036(13) 0.0125(13) 0.0072(12)
C38 0.0631(18) 0.086(3) 0.087(2) 0.025(2) 0.0303(17) 0.0242(18)
C39 0.114(3) 0.123(4) 0.096(3) 0.013(3) 0.040(3) 0.056(3)
C40 0.155(4) 0.080(3) 0.138(4) -0.013(3) 0.065(4) 0.011(3)
C41 0.085(2) 0.061(2) 0.113(3) 0.024(2) 0.011(2) 0.0132(18)
C42 0.0595(17) 0.074(2) 0.075(2) 0.0138(17) 0.0228(16) 0.0205(16)
C43 0.095(3) 0.101(3) 0.085(3) -0.005(2) 0.010(2) 0.012(2)
C44 0.098(3) 0.105(4) 0.132(4) 0.003(3) -0.051(3) -0.019(3)
C45 0.068(2) 0.109(4) 0.183(5) 0.021(4) 0.014(3) -0.027(2)
B1 0.0485(15) 0.0466(17) 0.0459(16) 0.0021(13) -0.0035(12) -0.0031(13)
B2 0.0430(14) 0.0547(19) 0.0561(18) 0.0025(14) 0.0096(13) 0.0055(13)

loop_
_atom_type_symbol
_atom_type_description
_atom_type_scat_dispersion_real
_atom_type_scat_dispersion_imag
_atom_type_scat_source
C C 0.0033 0.0016 'International Tables Vol C Tables 4.2.6.8 and 6.1.1.4'
H H 0.0000 0.0000 'International Tables Vol C Tables 4.2.6.8 and 6.1.1.4'
B B 0.0013 0.0007 'International Tables Vol C Tables 4.2.6.8 and 6.1.1.4'
O O 0.0106 0.0060 'International Tables Vol C Tables 4.2.6.8 and 6.1.1.4'
P P 0.1023 0.0942 'International Tables Vol C Tables 4.2.6.8 and 6.1.1.4'
Cl Cl 0.1484 0.1585 'International Tables Vol C Tables 4.2.6.8 and 6.1.1.4'
Rh Rh -1.1178 0.9187 'International Tables Vol C Tables 4.2.6.8 and 6.1.1.4'

loop_
_geom_angle_atom_site_label_1
_geom_angle_atom_site_label_2
_geom_angle_atom_site_label_3
_geom_angle
C1 Rh1 P1 93.28(8)
C1 Rh1 P2 89.97(8)
P1 Rh1 P2 168.67(2)
C1 Rh1 Cl1 173.32(8)
P1 Rh1 Cl1 85.40(2)
P2 Rh1 Cl1 92.59(2)
C6 P1 C12 103.92(12)
C6 P1 C2 101.02(12)
C12 P1 C2 106.07(13)
C6 P1 Rh1 117.85(8)
C12 P1 Rh1 109.30(10)
C2 P1 Rh1 117.28(9)
C32 P2 C26 103.54(11)
C32 P2 C4 105.32(11)
C26 P2 C4 102.47(12)
C32 P2 Rh1 117.26(8)
C26 P2 Rh1 114.10(8)
C4 P2 Rh1 112.62(8)
O1 C1 Rh1 178.1(2)
C3 C2 P1 116.19(19)
C2 C3 B1 119.0(2)
C5 C4 P2 111.45(17)
C4 C5 B2 118.4(2)
C11 C6 C7 117.9(3)
C11 C6 P1 123.1(2)
C7 C6 P1 118.96(19)
C8 C7 C6 120.5(3)
C9 C8 C7 120.7(3)
C8 C9 C10 119.9(3)
C9 C10 C11 120.4(3)
C6 C11 C10 120.5(3)
C13 C12 C17 118.7(3)
C13 C12 P1 118.9(2)
C17 C12 P1 122.5(3)
C12 C13 C14 119.9(4)
C15 C14 C13 119.6(4)
C16 C15 C14 120.7(4)
C15 C16 C17 120.4(4)
C16 C17 C12 120.8(4)
C25 C18 C19 112.8(3)
C25 C18 B1 112.0(3)
C19 C18 B1 104.5(2)
C20 C19 C18 115.6(3)
C19 C20 C21 114.9(3)
C20 C21 C22 114.3(3)
C23 C22 C21 113.4(2)
C23 C22 B1 113.5(2)
C21 C22 B1 104.1(2)
C22 C23 C24 114.8(3)
C25 C24 C23 115.3(3)
C24 C25 C18 114.8(3)
C31 C26 C27 118.8(2)
C31 C26 P2 120.50(19)
C27 C26 P2 120.7(2)
C26 C27 C28 120.0(3)
C29 C28 C27 120.8(3)
C28 C29 C30 119.4(3)
C29 C30 C31 120.4(3)
C26 C31 C30 120.7(3)
C33 C32 C37 118.4(2)
C33 C32 P2 121.94(19)
C37 C32 P2 119.6(2)
C32 C33 C34 120.8(3)
C35 C34 C33 120.2(3)
C34 C35 C36 120.3(3)
C35 C36 C37 119.5(3)
C32 C37 C36 120.8(3)
C39 C38 B2 113.8(3)
C39 C38 C45 110.9(3)
B2 C38 C45 101.0(3)
C40 C39 C38 115.0(3)
C39 C40 C41 121.0(4)
C40 C41 C42 114.1(3)
C43 C42 C41 112.8(3)
C43 C42 B2 101.5(3)
C41 C42 B2 113.5(3)
C44 C43 C42 114.4(4)
C43 C44 C45 114.6(4)
C44 C45 C38 112.1(3)
C22 B1 C18 109.3(2)
C22 B1 C3 120.8(2)
C18 B1 C3 117.3(2)
C38 B2 C5 122.0(3)
C38 B2 C42 111.4(3)
C5 B2 C42 126.0(2)

loop_
_geom_bond_atom_site_label_1
_geom_bond_atom_site_label_2
_geom_bond_distance
Rh1 C1 1.793(3)
Rh1 P1 2.3091(6)
Rh1 P2 2.3293(6)
Rh1 Cl1 2.3781(7)
P1 C6 1.816(2)
P1 C12 1.816(3)
P1 C2 1.829(3)
P2 C32 1.818(2)
P2 C26 1.821(2)
P2 C4 1.823(2)
O1 C1 1.147(3)
C2 C3 1.532(4)
C3 B1 1.591(4)
C4 C5 1.541(3)
C5 B2 1.546(4)
C6 C11 1.385(4)
C6 C7 1.392(4)
C7 C8 1.379(4)
C8 C9 1.359(5)
C9 C10 1.363(5)
C10 C11 1.387(4)
C12 C13 1.366(5)
C12 C17 1.380(4)
C13 C14 1.411(5)
C14 C15 1.353(7)
C15 C16 1.348(7)
C16 C17 1.370(5)
C18 C25 1.540(5)
C18 C19 1.552(4)
C18 B1 1.582(4)
C19 C20 1.514(5)
C20 C21 1.530(4)
C21 C22 1.547(4)
C22 C23 1.525(4)
C22 B1 1.567(4)
C23 C24 1.535(5)
C24 C25 1.519(5)
C26 C31 1.379(4)
C26 C27 1.387(3)
C27 C28 1.388(4)
C28 C29 1.366(5)
C29 C30 1.377(5)
C30 C31 1.380(4)
C32 C33 1.371(4)
C32 C37 1.383(4)
C33 C34 1.385(4)
C34 C35 1.355(5)
C35 C36 1.371(5)
C36 C37 1.384(4)
C38 C39 1.509(5)
C38 B2 1.545(4)
C38 C45 1.565(6)
C39 C40 1.429(6)
C40 C41 1.464(6)
C41 C42 1.520(5)
C42 C43 1.484(5)
C42 B2 1.557(4)
C43 C44 1.474(6)
C44 C45 1.546(7)

loop_
_platon_squeeze_void_nr
_platon_squeeze_void_average_x
_platon_squeeze_void_average_y
_platon_squeeze_void_average_z
_platon_squeeze_void_volume
_platon_squeeze_void_count_electrons
_platon_squeeze_void_content
1 0.000 0.000 0.000 403 121 ' '
2 0.500 0.500 0.500 403 121 ' '
